data_7157521
loop_
_publ_author_name
'Surendra Reddy, G.'
'Suresh Kumar, A.'
'Ramachary, Dhevalapally B.'

_publ_section_title
;
 Organocatalytic enone-azide [3 + 2]-cycloaddition: synthesis of
 functionally rich C/N-double vinyl 1,2,3-triazoles.
;
_journal_issue 23
_journal_name_full 'Organic &amp; biomolecular chemistry'
_journal_page_first 4470
_journal_page_last 4478
_journal_paper_doi 10.1039/d0ob00848f
_journal_volume 18
_journal_year 2020
_chemical_formula_sum 'C17 H19 N3 O3'
_chemical_formula_weight 313.35
_space_group_IT_number 2
_space_group_name_Hall '-P 1'
_space_group_name_H-M_alt 'P -1'
_symmetry_cell_setting triclinic
_symmetry_space_group_name_H-M 'P -1'
_atom_sites_solution_hydrogens geom
_atom_sites_solution_primary direct
_atom_sites_solution_secondary difmap
_audit_creation_method SHELXL-97
_audit_update_record
;
2020-03-25 deposited with the CCDC.	2020-05-27 downloaded from the CCDC.
;
_cell_angle_alpha 97.850(4)
_cell_angle_beta 94.308(3)
_cell_angle_gamma 110.859(3)
_cell_formula_units_Z 2
_cell_length_a 7.2978(6)
_cell_length_b 8.2873(8)
_cell_length_c 14.1639(13)
_cell_measurement_reflns_used 9905
_cell_measurement_temperature 293(2)
_cell_measurement_theta_max 27.39
_cell_measurement_theta_min 2.67
_cell_volume 785.86(12)
_computing_structure_refinement 'SHELXL-97 (Sheldrick, 1997)'
_computing_structure_solution 'SHELXS-97 (Sheldrick, 1990)'
_diffrn_ambient_temperature 293(2)
_diffrn_measured_fraction_theta_full 0.995
_diffrn_measured_fraction_theta_max 0.995
_diffrn_measurement_device_type 'Bruker APEX-II CCD'
_diffrn_measurement_method '\f and \w scans'
_diffrn_radiation_monochromator graphite
_diffrn_radiation_source 'fine-focus sealed tube'
_diffrn_radiation_type MoK\a
_diffrn_radiation_wavelength 0.71073
_diffrn_reflns_av_R_equivalents 0.0305
_diffrn_reflns_av_sigmaI/netI 0.0138
_diffrn_reflns_limit_h_max 8
_diffrn_reflns_limit_h_min -8
_diffrn_reflns_limit_k_max 9
_diffrn_reflns_limit_k_min -9
_diffrn_reflns_limit_l_max 16
_diffrn_reflns_limit_l_min -16
_diffrn_reflns_number 28797
_diffrn_reflns_theta_full 25.00
_diffrn_reflns_theta_max 25.00
_diffrn_reflns_theta_min 2.67
_exptl_absorpt_coefficient_mu 0.093
_exptl_absorpt_correction_type none
_exptl_crystal_colour Colourless
_exptl_crystal_density_diffrn 1.324
_exptl_crystal_density_method 'not measured'
_exptl_crystal_description Block
_exptl_crystal_F_000 332
_exptl_crystal_size_max 0.2
_exptl_crystal_size_mid 0.1
_exptl_crystal_size_min 0.1
_refine_diff_density_max 0.200
_refine_diff_density_min -0.155
_refine_diff_density_rms 0.030
_refine_ls_extinction_coef 0.137(17)
_refine_ls_extinction_expression Fc^*^=kFc[1+0.001xFc^2^\l^3^/sin(2\q)]^-1/4^
_refine_ls_extinction_method SHELXL
_refine_ls_goodness_of_fit_ref 1.041
_refine_ls_hydrogen_treatment mixed
_refine_ls_matrix_type full
_refine_ls_number_parameters 212
_refine_ls_number_reflns 2764
_refine_ls_number_restraints 0
_refine_ls_restrained_S_all 1.041
_refine_ls_R_factor_all 0.0465
_refine_ls_R_factor_gt 0.0401
_refine_ls_shift/su_max 0.000
_refine_ls_shift/su_mean 0.000
_refine_ls_structure_factor_coef Fsqd
_refine_ls_weighting_details 'calc w=1/[\s^2^(Fo^2^)+(0.0567P)^2^+0.2246P] where P=(Fo^2^+2Fc^2^)/3'
_refine_ls_weighting_scheme calc
_refine_ls_wR_factor_gt 0.1082
_refine_ls_wR_factor_ref 0.1129
_reflns_number_gt 2411
_reflns_number_total 2764
_reflns_threshold_expression >2sigma(I)
_cod_data_source_file d0ob00848f4.cif
_cod_data_source_block dbr151a
_cod_depositor_comments
;
The following automatic conversions were performed:

data item '_symmetry_cell_setting' value 'Triclinic' was changed to
'triclinic' in accordance with the
/home/data/users/saulius/crontab/automatic-downloads/rss-feeds/RSC/lib/dictionaries/cif_core.dic
dictionary named 'cif_core.dic' version 2.4.2 last updated on
2011-04-26.

Automatic conversion script
Id: cif_fix_values 7556 2019-12-06 15:28:31Z antanas 

 Adding full bibliography for 7157520--7157522.cif.

 Adding full bibliography for 7157520--7157522.cif.

2025-01-30
Z value and formula fixed to values more according to usual
chemical conventions.                 miguel
;
_cod_original_formula_sum 'C5.67 H6.33 N O'
_cod_original_formula_weight 104.45
_cod_original_formula_units_Z 6
_cod_original_sg_symbol_H-M P-1
_cod_database_code 7157521

loop_
_symmetry_equiv_pos_as_xyz
'x, y, z'
'-x, -y, -z'

loop_
_atom_site_label
_atom_site_type_symbol
_atom_site_fract_x
_atom_site_fract_y
_atom_site_fract_z
_atom_site_U_iso_or_equiv
_atom_site_adp_type
_atom_site_occupancy
_atom_site_symmetry_multiplicity
_atom_site_calc_flag
_atom_site_refinement_flags
_atom_site_disorder_assembly
_atom_site_disorder_group
O3 O 0.43129(17) 0.81420(17) 0.21843(8) 0.0555(3) Uani 1 1 d . . .
O1 O 0.72582(18) 0.62012(17) 0.93818(8) 0.0617(4) Uani 1 1 d . . .
N1 N 0.27382(18) 0.71639(16) 0.63306(9) 0.0412(3) Uani 1 1 d . . .
O2 O 0.10625(19) 0.7413(2) 0.18767(9) 0.0773(5) Uani 1 1 d . . .
N2 N 0.0906(2) 0.71926(19) 0.64573(10) 0.0513(4) Uani 1 1 d . . .
N3 N 0.01088(19) 0.73593(18) 0.56358(10) 0.0498(4) Uani 1 1 d . . .
C6 C 0.1167(2) 0.76624(19) 0.39857(11) 0.0402(4) Uani 1 1 d . . .
C2 C 0.3070(2) 0.73003(18) 0.54168(10) 0.0387(4) Uani 1 1 d . . .
C1 C 0.1402(2) 0.74259(19) 0.49807(11) 0.0398(4) Uani 1 1 d . . .
C12 C 0.3058(2) 0.5946(2) 0.77740(11) 0.0463(4) Uani 1 1 d . . .
H12 H 0.1688 0.5410 0.7710 0.056 Uiso 1 1 calc R . .
C5 C 0.2506(2) 0.7374(2) 0.34445(11) 0.0418(4) Uani 1 1 d . . .
C13 C 0.4215(2) 0.5740(2) 0.85255(11) 0.0499(4) Uani 1 1 d . . .
H13 H 0.3621 0.5075 0.8975 0.060 Uiso 1 1 calc R . .
C11 C 0.3950(2) 0.69620(19) 0.71109(10) 0.0407(4) Uani 1 1 d . . .
C8 C 0.2493(2) 0.7620(2) 0.24292(11) 0.0473(4) Uani 1 1 d . . .
C16 C 0.5982(2) 0.7754(2) 0.72088(11) 0.0474(4) Uani 1 1 d . . .
H16 H 0.6573 0.8450 0.6771 0.057 Uiso 1 1 calc R . .
C14 C 0.6256(2) 0.6514(2) 0.86174(11) 0.0463(4) Uani 1 1 d . . .
C3 C 0.4790(2) 0.7351(2) 0.49041(11) 0.0483(4) Uani 1 1 d . . .
H3A H 0.5435 0.6627 0.5154 0.058 Uiso 1 1 calc R . .
H3B H 0.5745 0.8544 0.4990 0.058 Uiso 1 1 calc R . .
C15 C 0.7148(2) 0.7522(2) 0.79532(11) 0.0499(4) Uani 1 1 d . . .
H15 H 0.8519 0.8037 0.8009 0.060 Uiso 1 1 calc R . .
C4 C 0.3996(2) 0.6657(3) 0.38451(11) 0.0534(4) Uani 1 1 d . . .
H4A H 0.3376 0.5389 0.3753 0.064 Uiso 1 1 calc R . .
H4B H 0.5101 0.6939 0.3476 0.064 Uiso 1 1 calc R . .
C7 C -0.0452(3) 0.8275(2) 0.36799(13) 0.0568(5) Uani 1 1 d . . .
H7A H -0.0292 0.8607 0.3059 0.085 Uiso 1 1 calc R . .
H7B H -0.0388 0.9266 0.4139 0.085 Uiso 1 1 calc R . .
H7C H -0.1712 0.7344 0.3647 0.085 Uiso 1 1 calc R . .
C9 C 0.4514(3) 0.8454(3) 0.12119(13) 0.0644(5) Uani 1 1 d . . .
H9A H 0.3854 0.9234 0.1060 0.077 Uiso 1 1 calc R . .
H9B H 0.3925 0.7358 0.0760 0.077 Uiso 1 1 calc R . .
C10 C 0.6667(3) 0.9266(3) 0.11505(15) 0.0757(6) Uani 1 1 d . . .
H10A H 0.7241 1.0330 0.1614 0.114 Uiso 1 1 calc R . .
H10B H 0.6854 0.9526 0.0517 0.114 Uiso 1 1 calc R . .
H10C H 0.7297 0.8467 0.1281 0.114 Uiso 1 1 calc R . .
C17 C 0.9350(3) 0.6991(3) 0.95262(15) 0.0720(6) Uani 1 1 d . . .
H17A H 0.9866 0.6587 0.8977 0.108 Uiso 1 1 calc R . .
H17B H 0.9859 0.6679 1.0090 0.108 Uiso 1 1 calc R . .
H17C H 0.9743 0.8243 0.9610 0.108 Uiso 1 1 calc R . .

loop_
_atom_site_aniso_label
_atom_site_aniso_U_11
_atom_site_aniso_U_22
_atom_site_aniso_U_33
_atom_site_aniso_U_23
_atom_site_aniso_U_13
_atom_site_aniso_U_12
O3 0.0469(6) 0.0755(8) 0.0452(6) 0.0201(6) 0.0136(5) 0.0191(6)
O1 0.0603(8) 0.0745(9) 0.0481(7) 0.0234(6) 0.0038(5) 0.0183(6)
N1 0.0396(7) 0.0445(7) 0.0417(7) 0.0097(5) 0.0127(5) 0.0159(5)
O2 0.0482(7) 0.1208(13) 0.0518(8) 0.0265(8) -0.0021(6) 0.0158(7)
N2 0.0474(8) 0.0636(9) 0.0508(8) 0.0127(6) 0.0192(6) 0.0265(7)
N3 0.0440(7) 0.0592(9) 0.0530(8) 0.0117(6) 0.0159(6) 0.0248(6)
C6 0.0333(7) 0.0387(8) 0.0465(8) 0.0065(6) 0.0038(6) 0.0113(6)
C2 0.0378(7) 0.0394(8) 0.0403(8) 0.0090(6) 0.0099(6) 0.0144(6)
C1 0.0360(7) 0.0387(8) 0.0461(8) 0.0074(6) 0.0110(6) 0.0143(6)
C12 0.0437(8) 0.0470(9) 0.0459(9) 0.0103(7) 0.0154(7) 0.0113(7)
C5 0.0348(7) 0.0463(8) 0.0423(8) 0.0102(6) 0.0056(6) 0.0115(6)
C13 0.0551(10) 0.0505(9) 0.0425(9) 0.0162(7) 0.0167(7) 0.0128(7)
C11 0.0461(8) 0.0401(8) 0.0366(8) 0.0061(6) 0.0112(6) 0.0158(6)
C8 0.0396(8) 0.0526(9) 0.0444(9) 0.0102(7) 0.0037(7) 0.0107(7)
C16 0.0477(9) 0.0475(9) 0.0428(8) 0.0156(7) 0.0121(7) 0.0086(7)
C14 0.0542(9) 0.0473(9) 0.0363(8) 0.0080(6) 0.0082(7) 0.0169(7)
C3 0.0403(8) 0.0680(11) 0.0460(9) 0.0196(8) 0.0128(7) 0.0264(8)
C15 0.0436(9) 0.0548(10) 0.0438(9) 0.0108(7) 0.0079(7) 0.0079(7)
C4 0.0492(9) 0.0796(12) 0.0445(9) 0.0150(8) 0.0151(7) 0.0362(9)
C7 0.0497(10) 0.0695(11) 0.0576(10) 0.0070(8) 0.0013(8) 0.0324(9)
C9 0.0735(12) 0.0769(13) 0.0450(10) 0.0221(9) 0.0200(9) 0.0240(10)
C10 0.0827(14) 0.0719(13) 0.0681(13) 0.0148(10) 0.0382(11) 0.0168(11)
C17 0.0588(12) 0.0983(16) 0.0582(11) 0.0204(10) 0.0019(9) 0.0271(11)

loop_
_atom_type_symbol
_atom_type_description
_atom_type_scat_dispersion_real
_atom_type_scat_dispersion_imag
_atom_type_scat_source
C C 0.0033 0.0016 'International Tables Vol C Tables 4.2.6.8 and 6.1.1.4'
H H 0.0000 0.0000 'International Tables Vol C Tables 4.2.6.8 and 6.1.1.4'
N N 0.0061 0.0033 'International Tables Vol C Tables 4.2.6.8 and 6.1.1.4'
O O 0.0106 0.0060 'International Tables Vol C Tables 4.2.6.8 and 6.1.1.4'

loop_
_geom_angle_atom_site_label_1
_geom_angle_atom_site_label_2
_geom_angle_atom_site_label_3
_geom_angle
_geom_angle_site_symmetry_1
_geom_angle_site_symmetry_3
_geom_angle_publ_flag
C8 O3 C9 117.06(13) . . ?
C14 O1 C17 118.17(14) . . ?
C2 N1 N2 110.05(12) . . ?
C2 N1 C11 130.02(12) . . ?
N2 N1 C11 119.90(12) . . ?
N3 N2 N1 107.34(12) . . ?
N2 N3 C1 108.67(12) . . ?
C5 C6 C1 115.64(13) . . ?
C5 C6 C7 126.90(14) . . ?
C1 C6 C7 117.39(13) . . ?
N1 C2 C1 105.04(13) . . ?
N1 C2 C3 132.29(13) . . ?
C1 C2 C3 122.67(13) . . ?
N3 C1 C2 108.88(13) . . ?
N3 C1 C6 127.82(14) . . ?
C2 C1 C6 123.25(13) . . ?
C13 C12 C11 119.58(15) . . ?
C13 C12 H12 120.2 . . ?
C11 C12 H12 120.2 . . ?
C6 C5 C8 121.74(14) . . ?
C6 C5 C4 120.54(13) . . ?
C8 C5 C4 117.58(13) . . ?
C12 C13 C14 120.53(14) . . ?
C12 C13 H13 119.7 . . ?
C14 C13 H13 119.7 . . ?
C16 C11 C12 119.97(15) . . ?
C16 C11 N1 120.80(13) . . ?
C12 C11 N1 119.23(14) . . ?
O2 C8 O3 122.44(15) . . ?
O2 C8 C5 126.20(15) . . ?
O3 C8 C5 111.35(13) . . ?
C11 C16 C15 120.51(14) . . ?
C11 C16 H16 119.7 . . ?
C15 C16 H16 119.7 . . ?
O1 C14 C13 115.58(14) . . ?
O1 C14 C15 124.52(15) . . ?
C13 C14 C15 119.91(15) . . ?
C2 C3 C4 107.08(13) . . ?
C2 C3 H3A 110.3 . . ?
C4 C3 H3A 110.3 . . ?
C2 C3 H3B 110.3 . . ?
C4 C3 H3B 110.3 . . ?
H3A C3 H3B 108.6 . . ?
C16 C15 C14 119.48(15) . . ?
C16 C15 H15 120.3 . . ?
C14 C15 H15 120.3 . . ?
C3 C4 C5 114.75(14) . . ?
C3 C4 H4A 108.6 . . ?
C5 C4 H4A 108.6 . . ?
C3 C4 H4B 108.6 . . ?
C5 C4 H4B 108.6 . . ?
H4A C4 H4B 107.6 . . ?
C6 C7 H7A 109.5 . . ?
C6 C7 H7B 109.5 . . ?
H7A C7 H7B 109.5 . . ?
C6 C7 H7C 109.5 . . ?
H7A C7 H7C 109.5 . . ?
H7B C7 H7C 109.5 . . ?
O3 C9 C10 107.28(16) . . ?
O3 C9 H9A 110.3 . . ?
C10 C9 H9A 110.3 . . ?
O3 C9 H9B 110.3 . . ?
C10 C9 H9B 110.3 . . ?
H9A C9 H9B 108.5 . . ?
C9 C10 H10A 109.5 . . ?
C9 C10 H10B 109.5 . . ?
H10A C10 H10B 109.5 . . ?
C9 C10 H10C 109.5 . . ?
H10A C10 H10C 109.5 . . ?
H10B C10 H10C 109.5 . . ?
O1 C17 H17A 109.5 . . ?
O1 C17 H17B 109.5 . . ?
H17A C17 H17B 109.5 . . ?
O1 C17 H17C 109.5 . . ?
H17A C17 H17C 109.5 . . ?
H17B C17 H17C 109.5 . . ?

loop_
_geom_bond_atom_site_label_1
_geom_bond_atom_site_label_2
_geom_bond_distance
_geom_bond_site_symmetry_2
_geom_bond_publ_flag
O3 C8 1.3313(19) . ?
O3 C9 1.444(2) . ?
O1 C14 1.3663(19) . ?
O1 C17 1.416(2) . ?
N1 C2 1.3468(18) . ?
N1 N2 1.3705(17) . ?
N1 C11 1.4285(19) . ?
O2 C8 1.2018(19) . ?
N2 N3 1.3079(19) . ?
N3 C1 1.3649(19) . ?
C6 C5 1.352(2) . ?
C6 C1 1.455(2) . ?
C6 C7 1.501(2) . ?
C2 C1 1.367(2) . ?
C2 C3 1.488(2) . ?
C12 C13 1.376(2) . ?
C12 C11 1.390(2) . ?
C12 H12 0.9300 . ?
C5 C8 1.480(2) . ?
C5 C4 1.522(2) . ?
C13 C14 1.383(2) . ?
C13 H13 0.9300 . ?
C11 C16 1.378(2) . ?
C16 C15 1.382(2) . ?
C16 H16 0.9300 . ?
C14 C15 1.388(2) . ?
C3 C4 1.521(2) . ?
C3 H3A 0.9700 . ?
C3 H3B 0.9700 . ?
C15 H15 0.9300 . ?
C4 H4A 0.9700 . ?
C4 H4B 0.9700 . ?
C7 H7A 0.9600 . ?
C7 H7B 0.9600 . ?
C7 H7C 0.9600 . ?
C9 C10 1.488(3) . ?
C9 H9A 0.9700 . ?
C9 H9B 0.9700 . ?
C10 H10A 0.9600 . ?
C10 H10B 0.9600 . ?
C10 H10C 0.9600 . ?
C17 H17A 0.9600 . ?
C17 H17B 0.9600 . ?
C17 H17C 0.9600 . ?
